data_7010254
loop_
_publ_author_name
'Bonar-Law, Richard P.'
'McGrath, Thomas D.'
'Singh, Nirmal'
'Bickley, Jamie F.'
'Femoni, Cristina'
'Steiner, Alexander'

_publ_section_title
;
 Dirhodium(II) carboxylates as building blocks. Synthesis and
 structures of cis-chelate complexes
;
_journal_issue 23
_journal_name_full 'Journal of the Chemical Society, Dalton Transactions'
_journal_page_first 4343
_journal_paper_doi 10.1039/b007428o
_journal_year 2000
_chemical_formula_sum 'C46 H58 N2 O12 Rh2'
_chemical_formula_weight 1036.88
_chemical_name_systematic
; 
 ? 
;
_space_group_IT_number 2
_symmetry_cell_setting triclinic
_symmetry_space_group_name_Hall '-P 1'
_symmetry_space_group_name_H-M 'P -1'
_atom_sites_solution_hydrogens geom
_atom_sites_solution_primary direct
_atom_sites_solution_secondary difmap
_audit_creation_method SHELXL-97
_cell_angle_alpha 69.171(15)
_cell_angle_beta 79.073(16)
_cell_angle_gamma 63.860(15)
_cell_formula_units_Z 2
_cell_length_a 13.854(2)
_cell_length_b 14.0285(19)
_cell_length_c 14.7149(19)
_cell_measurement_temperature 213(2)
_cell_volume 2397.7(7)
_computing_data_collection 'IPDS (STOE, 1997)'
_computing_data_reduction 'X-RED (STOE, 1996)'
_computing_structure_refinement 'SHELXL-97 (Sheldrick, 1997)'
_computing_structure_solution 'SHELXS-97 (Sheldrick, 1990)'
_diffrn_ambient_temperature 213(2)
_diffrn_detector_area_resol_mean 6.67
_diffrn_measured_fraction_theta_full 0.902
_diffrn_measured_fraction_theta_max 0.902
_diffrn_measurement_device_type 'STOE IPDS'
_diffrn_measurement_method 'IMAGE PLATE'
_diffrn_radiation_monochromator graphite
_diffrn_radiation_source 'fine-focus sealed tube'
_diffrn_radiation_type MoK\a
_diffrn_radiation_wavelength 0.71073
_diffrn_reflns_av_R_equivalents 0.0492
_diffrn_reflns_av_sigmaI/netI 0.1591
_diffrn_reflns_limit_h_max 13
_diffrn_reflns_limit_h_min -15
_diffrn_reflns_limit_k_max 16
_diffrn_reflns_limit_k_min -16
_diffrn_reflns_limit_l_max 15
_diffrn_reflns_limit_l_min -16
_diffrn_reflns_number 11056
_diffrn_reflns_theta_full 24.26
_diffrn_reflns_theta_max 24.26
_diffrn_reflns_theta_min 1.64
_exptl_absorpt_coefficient_mu 0.662
_exptl_absorpt_correction_type none
_exptl_crystal_colour red
_exptl_crystal_density_diffrn 1.436
_exptl_crystal_density_method 'not measured'
_exptl_crystal_description prism
_exptl_crystal_F_000 1068
_exptl_crystal_size_max .35
_exptl_crystal_size_mid .2
_exptl_crystal_size_min .1
_refine_diff_density_max 0.568
_refine_diff_density_min -0.760
_refine_diff_density_rms 0.073
_refine_ls_extinction_method none
_refine_ls_goodness_of_fit_ref 0.708
_refine_ls_hydrogen_treatment mixed
_refine_ls_matrix_type full
_refine_ls_number_parameters 557
_refine_ls_number_reflns 6978
_refine_ls_number_restraints 18
_refine_ls_restrained_S_all 0.708
_refine_ls_R_factor_all 0.0948
_refine_ls_R_factor_gt 0.0382
_refine_ls_shift/su_max 0.001
_refine_ls_shift/su_mean 0.000
_refine_ls_structure_factor_coef Fsqd
_refine_ls_weighting_details 'w=1/[\s^2^(Fo^2^)+(0.0131P)^2^+0.0000P] where P=(Fo^2^+2Fc^2^)/3'
_refine_ls_weighting_scheme calc
_refine_ls_wR_factor_gt 0.0582
_refine_ls_wR_factor_ref 0.0672
_reflns_number_gt 3683
_reflns_number_total 6978
_reflns_threshold_expression >2sigma(I)
_cod_data_source_file b007428o.txt
_cod_data_source_block tmcg20
_cod_depositor_comments
;
The following automatic conversions were performed:
'_symmetry_cell_setting' value 'Triclinic' changed to 'triclinic'
according to '/home/saulius/struct/CIF-dictionaries/cif_core.dic'
dictionary named 'cif_core.dic' version 2.4.1 from 2010-06-29.

Automatic conversion script
Id: cif_fix_enum 1527 2010-12-29 10:47:43Z saulius 

The following automatic conversions were performed:

'_refine_ls_weighting_scheme' value 'calc
w=1/[\s^2^(Fo^2^)+(0.0131P)^2^+0.0000P] where P=(Fo^2^+2Fc^2^)/3' was
changed to 'calc'. New tag '_refine_ls_weighting_details' was
created. The value of the new tag was set to
'w=1/[\s^2^(Fo^2^)+(0.0131P)^2^+0.0000P] where P=(Fo^2^+2Fc^2^)/3'.

Automatic conversion script
Id: cif_fix_values 3143 2015-03-26 13:38:13Z robertas 
;
_cod_original_cell_volume 2397.6(6)
_cod_original_sg_symbol_H-M P-1
_cod_database_code 7010254

loop_
_symmetry_equiv_pos_as_xyz
'x, y, z'
'-x, -y, -z'

loop_
_atom_site_label
_atom_site_type_symbol
_atom_site_fract_x
_atom_site_fract_y
_atom_site_fract_z
_atom_site_U_iso_or_equiv
_atom_site_adp_type
_atom_site_occupancy
_atom_site_calc_flag
_atom_site_refinement_flags
_atom_site_disorder_assembly
_atom_site_disorder_group
Rh1 Rh 0.49758(4) 0.45066(4) 0.44866(4) 0.02865(15) Uani 1 d . . .
Rh2 Rh 0.03932(4) 0.45537(4) 0.07839(4) 0.02827(15) Uani 1 d . . .
O1 O 0.6591(3) 0.4034(3) 0.4264(3) 0.0375(10) Uani 1 d . . .
O2 O 0.5343(3) 0.3100(3) 0.5662(3) 0.0381(11) Uani 1 d . . .
O3 O 0.3364(3) 0.4997(3) 0.4816(3) 0.0376(10) Uani 1 d . . .
O4 O 0.1211(3) 0.6324(4) 0.4590(4) 0.0626(14) Uani 1 d . . .
O5 O 0.3426(4) 0.7895(3) 0.2084(3) 0.0530(13) Uani 1 d . . .
O6 O 0.4657(3) 0.5961(3) 0.3359(3) 0.0368(10) Uani 1 d . . .
O7 O 0.1108(3) 0.3095(3) 0.0450(3) 0.0379(11) Uani 1 d . . .
O8 O -0.0947(3) 0.4250(3) 0.1316(3) 0.0346(10) Uani 1 d . . .
O9 O -0.0346(3) 0.6091(3) 0.1011(3) 0.0380(11) Uani 1 d . . .
O10 O 0.1686(3) 0.4922(3) 0.0150(3) 0.0351(10) Uani 1 d . . .
O11 O 0.0625(4) 0.1500(3) -0.0368(4) 0.0570(13) Uani 1 d . . .
O12 O -0.2181(3) 0.3050(3) 0.1861(3) 0.0521(12) Uani 1 d . . .
C1 C 0.2936(5) 0.5665(5) 0.5320(4) 0.0371(16) Uani 1 d . . .
C2 C 0.1692(5) 0.6193(6) 0.5421(5) 0.0513(19) Uani 1 d . . .
C3 C 0.1340(6) 0.5375(6) 0.6246(6) 0.075(2) Uani 1 d . . .
H3 H 0.1634 0.5245 0.6848 0.090 Uiso 1 calc R . .
H3 H 0.1600 0.4675 0.6106 0.090 Uiso 1 calc R . .
H3 H 0.0560 0.5683 0.6312 0.090 Uiso 1 calc R . .
C4 C 0.1278(5) 0.7322(6) 0.5612(6) 0.077(3) Uani 1 d . . .
H4 H 0.1605 0.7221 0.6186 0.093 Uiso 1 calc R . .
H4 H 0.0502 0.7609 0.5716 0.093 Uiso 1 calc R . .
H4 H 0.1466 0.7847 0.5055 0.093 Uiso 1 calc R . .
C5 C 0.1515(6) 0.6767(5) 0.3650(6) 0.051(2) Uani 1 d . . .
C6 C 0.1040(6) 0.6711(5) 0.2944(6) 0.060(2) Uani 1 d . . .
H6 H 0.0496 0.6443 0.3116 0.072 Uiso 1 calc R . .
C7 C 0.1361(6) 0.7049(5) 0.1989(6) 0.067(2) Uani 1 d . . .
H7 H 0.1033 0.7003 0.1511 0.081 Uiso 1 calc R . .
C8 C 0.2154(6) 0.7453(5) 0.1708(5) 0.056(2) Uani 1 d . . .
H8 H 0.2370 0.7672 0.1049 0.067 Uiso 1 calc R . .
C9 C 0.2624(6) 0.7530(5) 0.2419(6) 0.0477(19) Uani 1 d . . .
C10 C 0.2274(5) 0.7232(5) 0.3382(5) 0.0479(18) Uani 1 d . . .
H10 H 0.2547 0.7343 0.3857 0.057 Uiso 1 calc R . .
C11 C 0.4061(6) 0.7939(5) 0.2718(5) 0.0463(19) Uani 1 d . . .
C12 C 0.3426(6) 0.8948(5) 0.3096(5) 0.071(2) Uani 1 d . . .
H12 H 0.3870 0.8965 0.3523 0.085 Uiso 1 calc R . .
H12 H 0.2781 0.8887 0.3454 0.085 Uiso 1 calc R . .
H12 H 0.3228 0.9630 0.2551 0.085 Uiso 1 calc R . .
C13 C 0.5018(6) 0.8063(5) 0.2088(5) 0.067(2) Uani 1 d . . .
H13 H 0.5495 0.8096 0.2469 0.080 Uiso 1 calc R . .
H13 H 0.4775 0.8744 0.1544 0.080 Uiso 1 calc R . .
H13 H 0.5399 0.7428 0.1844 0.080 Uiso 1 calc R . .
C14 C 0.4484(5) 0.6841(5) 0.3553(5) 0.0405(17) Uani 1 d . . .
C15 C -0.0920(5) 0.6905(5) 0.0367(5) 0.0360(16) Uani 1 d . . .
C16 C -0.1443(5) 0.8065(5) 0.0535(5) 0.0455(19) Uani 1 d . . .
C17 C -0.1783(5) 0.7944(5) 0.1592(5) 0.064(2) Uani 1 d . . .
H17 H -0.2109 0.8674 0.1686 0.077 Uiso 1 calc R . .
H17 H -0.1159 0.7471 0.1989 0.077 Uiso 1 calc R . .
H17 H -0.2302 0.7610 0.1779 0.077 Uiso 1 calc R . .
C18 C -0.2378(5) 0.8876(5) -0.0129(5) 0.073(2) Uani 1 d . . .
H18 H -0.2691 0.9589 -0.0003 0.088 Uiso 1 calc R . .
H18 H -0.2919 0.8578 -0.0004 0.088 Uiso 1 calc R . .
H18 H -0.2120 0.8979 -0.0802 0.088 Uiso 1 calc R . .
C19 C 0.1649(5) 0.5479(4) -0.0739(5) 0.0283(15) Uani 1 d . . .
C20 C 0.0094(6) 0.1371(5) 0.0546(6) 0.064(2) Uani 1 d . . .
C21 C 0.0394(8) 0.0356(6) 0.1246(8) 0.109(4) Uani 1 d . . .
H21 H 0.0975 -0.0272 0.1130 0.131 Uiso 1 calc R . .
C22 C -0.0166(8) 0.0268(6) 0.2121(9) 0.131(5) Uani 1 d . . .
H22 H 0.0040 -0.0430 0.2606 0.158 Uiso 1 calc R . .
C23 C -0.1024(7) 0.1171(6) 0.2315(7) 0.095(3) Uani 1 d . . .
H23 H -0.1394 0.1096 0.2924 0.114 Uiso 1 calc R . .
C24 C -0.1326(6) 0.2184(5) 0.1594(6) 0.055(2) Uani 1 d . . .
C25 C -0.0798(5) 0.2277(5) 0.0707(5) 0.0481(18) Uani 1 d . . .
H25 H -0.1041 0.2958 0.0203 0.058 Uiso 1 calc R . .
C26 C -0.2577(5) 0.4150(5) 0.1159(5) 0.0383(16) Uani 1 d . . .
C27 C -0.3197(5) 0.4184(5) 0.0402(5) 0.0546(19) Uani 1 d . . .
H27 H -0.3460 0.4927 -0.0063 0.066 Uiso 1 calc R . .
H27 H -0.3802 0.3999 0.0715 0.066 Uiso 1 calc R . .
H27 H -0.2730 0.3648 0.0068 0.066 Uiso 1 calc R . .
C28 C -0.3329(5) 0.4913(5) 0.1753(5) 0.0531(19) Uani 1 d . . .
H28 H -0.3635 0.5675 0.1326 0.064 Uiso 1 calc R . .
H28 H -0.2926 0.4875 0.2246 0.064 Uiso 1 calc R . .
H28 H -0.3902 0.4673 0.2063 0.064 Uiso 1 calc R . .
N1 N 0.1125(4) 0.3642(4) 0.2228(3) 0.0319(13) Uani 1 d . . .
C29 C 0.1283(5) 0.2573(5) 0.2684(5) 0.0465(18) Uani 1 d . . .
H29 H 0.1078 0.2214 0.2373 0.056 Uiso 1 calc R . .
C30 C 0.1723(5) 0.1979(5) 0.3568(5) 0.051(2) Uani 1 d . . .
H30 H 0.1828 0.1226 0.3839 0.061 Uiso 1 calc R . .
C31 C 0.2022(5) 0.2464(5) 0.4082(5) 0.0430(18) Uani 1 d . . .
C32 C 0.1849(5) 0.3566(5) 0.3619(5) 0.0483(18) Uani 1 d . . .
H32 H 0.2032 0.3951 0.3919 0.058 Uiso 1 calc R . .
C33 C 0.1406(5) 0.4103(5) 0.2716(5) 0.0435(17) Uani 1 d . . .
H33 H 0.1297 0.4856 0.2425 0.052 Uiso 1 calc R . .
C34 C 0.2516(5) 0.1803(6) 0.5065(5) 0.0549(19) Uani 1 d . . .
C35 C 0.3552(8) 0.0897(10) 0.4975(7) 0.206(8) Uani 1 d . . .
H35 H 0.3859 0.0478 0.5611 0.248 Uiso 1 calc R . .
H35 H 0.4037 0.1206 0.4543 0.248 Uiso 1 calc R . .
H35 H 0.3450 0.0406 0.4712 0.248 Uiso 1 calc R . .
C36 C 0.2658(16) 0.2485(9) 0.5532(9) 0.253(11) Uani 1 d . . .
H36 H 0.2973 0.2021 0.6159 0.304 Uiso 1 calc R . .
H36 H 0.1965 0.3064 0.5624 0.304 Uiso 1 calc R . .
H36 H 0.3131 0.2826 0.5126 0.304 Uiso 1 calc R . .
C37 C 0.1818(9) 0.1319(10) 0.5751(8) 0.179(6) Uani 1 d . . .
H37 H 0.2154 0.0900 0.6374 0.215 Uiso 1 calc R . .
H37 H 0.1705 0.0824 0.5501 0.215 Uiso 1 calc R . .
H37 H 0.1131 0.1911 0.5832 0.215 Uiso 1 calc R . .
N2 N 0.4946(4) 0.3621(4) 0.3499(4) 0.0359(13) Uani 1 d . . .
C38 C 0.5753(5) 0.2632(5) 0.3517(5) 0.0464(18) Uani 1 d . . .
H38 H 0.6297 0.2307 0.3966 0.056 Uiso 1 calc R . .
C39 C 0.5798(5) 0.2073(5) 0.2877(5) 0.0478(19) Uani 1 d . . .
H39 H 0.6378 0.1382 0.2906 0.057 Uiso 1 calc R . .
C40 C 0.5043(5) 0.2488(4) 0.2227(4) 0.0331(15) Uani 1 d . . .
C41 C 0.4216(5) 0.3528(5) 0.2203(5) 0.0433(18) Uani 1 d . . .
H41 H 0.3670 0.3873 0.1754 0.052 Uiso 1 calc R . .
C42 C 0.4213(5) 0.4049(5) 0.2856(5) 0.0408(17) Uani 1 d . . .
H42 H 0.3650 0.4749 0.2831 0.049 Uiso 1 calc R . .
C43 C 0.5065(5) 0.1870(4) 0.1525(5) 0.0452(17) Uani 1 d D . .
C44 C 0.5672(11) 0.2174(11) 0.0608(10) 0.084(5) Uiso 0.568(10) d PDU A 1
H44 H 0.5678 0.1777 0.0184 0.101 Uiso 0.568(10) calc PR A 1
H44 H 0.6406 0.1972 0.0750 0.101 Uiso 0.568(10) calc PR A 1
H44 H 0.5332 0.2972 0.0288 0.101 Uiso 0.568(10) calc PR A 1
C45 C 0.3933(9) 0.2160(10) 0.1283(11) 0.076(5) Uiso 0.568(10) d PDU A 1
H45 H 0.3965 0.1773 0.0840 0.091 Uiso 0.568(10) calc PR A 1
H45 H 0.3575 0.2959 0.0978 0.091 Uiso 0.568(10) calc PR A 1
H45 H 0.3535 0.1934 0.1876 0.091 Uiso 0.568(10) calc PR A 1
C46 C 0.5561(11) 0.0621(8) 0.2010(10) 0.074(5) Uiso 0.568(10) d PDU A 1
H46 H 0.5576 0.0243 0.1565 0.089 Uiso 0.568(10) calc PR A 1
H46 H 0.5136 0.0424 0.2593 0.089 Uiso 0.568(10) calc PR A 1
H46 H 0.6289 0.0393 0.2184 0.089 Uiso 0.568(10) calc PR A 1
C44' C 0.4534(13) 0.2629(12) 0.0605(12) 0.070(6) Uiso 0.432(10) d PDU A 2
H44' H 0.4592 0.2197 0.0193 0.084 Uiso 0.432(10) calc PR A 2
H44' H 0.4880 0.3138 0.0275 0.084 Uiso 0.432(10) calc PR A 2
H44' H 0.3781 0.3052 0.0742 0.084 Uiso 0.432(10) calc PR A 2
C45' C 0.6227(12) 0.1271(14) 0.1244(14) 0.082(6) Uiso 0.432(10) d PDU A 2
H45' H 0.6269 0.0885 0.0797 0.098 Uiso 0.432(10) calc PR A 2
H45' H 0.6615 0.0734 0.1823 0.098 Uiso 0.432(10) calc PR A 2
H45' H 0.6544 0.1808 0.0933 0.098 Uiso 0.432(10) calc PR A 2
C46' C 0.4596(16) 0.1074(14) 0.2039(15) 0.103(8) Uiso 0.432(10) d PDU A 2
H46' H 0.4611 0.0674 0.1615 0.124 Uiso 0.432(10) calc PR A 2
H46' H 0.3857 0.1466 0.2239 0.124 Uiso 0.432(10) calc PR A 2
H46' H 0.5005 0.0549 0.2610 0.124 Uiso 0.432(10) calc PR A 2

loop_
_atom_site_aniso_label
_atom_site_aniso_U_11
_atom_site_aniso_U_22
_atom_site_aniso_U_33
_atom_site_aniso_U_23
_atom_site_aniso_U_13
_atom_site_aniso_U_12
Rh1 0.0321(3) 0.0343(3) 0.0258(4) -0.0158(3) 0.0038(3) -0.0158(2)
Rh2 0.0313(3) 0.0295(3) 0.0213(3) -0.0083(2) 0.0004(3) -0.0101(2)
O1 0.032(2) 0.055(2) 0.036(3) -0.026(2) 0.001(2) -0.018(2)
O2 0.057(3) 0.038(2) 0.026(3) -0.011(2) -0.008(2) -0.021(2)
O3 0.038(2) 0.050(2) 0.038(3) -0.028(2) 0.008(2) -0.023(2)
O4 0.046(3) 0.105(4) 0.053(4) -0.042(3) 0.005(3) -0.035(3)
O5 0.074(3) 0.049(3) 0.036(3) -0.006(2) -0.015(3) -0.025(3)
O6 0.053(3) 0.035(2) 0.025(3) -0.0110(19) 0.003(2) -0.022(2)
O7 0.044(2) 0.030(2) 0.033(3) -0.015(2) -0.003(2) -0.0047(19)
O8 0.032(2) 0.045(2) 0.024(3) -0.010(2) 0.004(2) -0.0159(19)
O9 0.045(3) 0.032(2) 0.031(3) -0.013(2) -0.006(2) -0.006(2)
O10 0.034(2) 0.041(2) 0.031(3) -0.008(2) 0.001(2) -0.0183(19)
O11 0.065(3) 0.043(2) 0.063(4) -0.026(3) -0.006(3) -0.013(2)
O12 0.058(3) 0.045(2) 0.046(3) -0.001(2) 0.005(2) -0.028(2)
C1 0.041(4) 0.043(3) 0.022(4) -0.007(3) 0.000(3) -0.015(3)
C2 0.031(4) 0.086(5) 0.052(5) -0.044(4) 0.010(3) -0.024(4)
C3 0.066(5) 0.132(6) 0.050(6) -0.043(5) 0.017(4) -0.057(5)
C4 0.034(4) 0.109(6) 0.094(7) -0.073(5) 0.006(4) -0.004(4)
C5 0.043(4) 0.062(4) 0.050(6) -0.030(4) -0.003(4) -0.011(4)
C6 0.056(5) 0.074(5) 0.058(6) -0.035(5) -0.016(4) -0.018(4)
C7 0.080(6) 0.060(4) 0.060(6) -0.031(4) -0.029(5) -0.007(4)
C8 0.076(5) 0.053(4) 0.047(5) -0.017(4) -0.016(4) -0.026(4)
C9 0.052(5) 0.032(3) 0.052(6) -0.014(4) -0.019(4) -0.004(3)
C10 0.044(4) 0.051(4) 0.046(5) -0.024(4) -0.012(4) -0.006(3)
C11 0.056(4) 0.038(4) 0.042(5) -0.012(3) 0.002(4) -0.017(3)
C12 0.098(6) 0.040(4) 0.071(6) -0.025(4) -0.013(5) -0.015(4)
C13 0.096(6) 0.063(4) 0.051(6) -0.010(4) -0.008(5) -0.046(4)
C14 0.028(4) 0.049(4) 0.050(5) -0.024(4) -0.001(3) -0.015(3)
C15 0.039(4) 0.041(4) 0.037(5) -0.013(3) 0.000(3) -0.023(3)
C16 0.049(4) 0.041(4) 0.046(5) -0.028(3) -0.005(4) -0.005(3)
C17 0.071(5) 0.059(4) 0.051(5) -0.033(4) 0.001(4) -0.007(4)
C18 0.066(5) 0.053(4) 0.079(6) -0.035(4) -0.023(4) 0.013(4)
C19 0.034(4) 0.028(3) 0.020(4) -0.007(3) 0.003(3) -0.012(3)
C20 0.073(5) 0.044(4) 0.066(6) -0.015(4) 0.002(5) -0.021(4)
C21 0.118(8) 0.032(4) 0.117(9) 0.008(5) 0.025(7) -0.013(5)
C22 0.127(8) 0.036(5) 0.137(11) 0.033(5) 0.029(8) -0.010(5)
C23 0.098(6) 0.050(5) 0.083(7) 0.020(5) 0.012(6) -0.021(5)
C24 0.062(5) 0.036(4) 0.059(6) 0.000(4) -0.003(4) -0.024(4)
C25 0.051(4) 0.031(3) 0.059(6) -0.010(3) -0.007(4) -0.015(3)
C26 0.040(4) 0.048(4) 0.032(4) -0.014(3) 0.009(3) -0.025(3)
C27 0.057(4) 0.067(4) 0.052(5) -0.013(4) 0.004(4) -0.043(4)
C28 0.045(4) 0.070(4) 0.041(5) -0.016(4) 0.015(3) -0.028(3)
N1 0.031(3) 0.036(3) 0.025(3) -0.009(3) -0.008(2) -0.008(2)
C29 0.064(5) 0.041(4) 0.038(5) -0.014(4) 0.003(4) -0.025(3)
C30 0.061(5) 0.037(4) 0.034(5) 0.000(3) -0.001(4) -0.012(3)
C31 0.040(4) 0.054(4) 0.024(4) -0.008(4) 0.000(3) -0.013(3)
C32 0.058(4) 0.058(4) 0.035(5) -0.010(4) -0.005(4) -0.030(4)
C33 0.045(4) 0.042(3) 0.041(5) -0.009(3) -0.004(4) -0.018(3)
C34 0.053(4) 0.072(4) 0.032(5) -0.005(4) -0.004(4) -0.026(4)
C35 0.107(8) 0.259(13) 0.069(8) -0.019(9) -0.045(7) 0.077(10)
C36 0.53(3) 0.183(12) 0.108(11) 0.031(9) -0.187(16) -0.189(15)
C37 0.129(9) 0.291(15) 0.058(8) 0.053(9) -0.034(7) -0.105(10)
N2 0.034(3) 0.035(3) 0.042(4) -0.018(3) 0.008(3) -0.017(2)
C38 0.049(4) 0.044(4) 0.039(5) -0.006(3) -0.016(3) -0.011(3)
C39 0.049(4) 0.041(3) 0.057(5) -0.030(4) -0.007(4) -0.009(3)
C40 0.037(4) 0.040(3) 0.033(4) -0.017(3) 0.005(3) -0.022(3)
C41 0.043(4) 0.050(4) 0.041(5) -0.021(3) -0.008(3) -0.015(3)
C42 0.033(4) 0.047(4) 0.044(5) -0.021(3) -0.006(3) -0.010(3)
C43 0.051(4) 0.044(3) 0.047(5) -0.023(3) -0.001(3) -0.019(3)

loop_
_atom_type_symbol
_atom_type_description
_atom_type_scat_dispersion_real
_atom_type_scat_dispersion_imag
_atom_type_scat_source
C C 0.0020 0.0020 'International Tables Vol C Tables 4.2.6.8 and 6.1.1.4'
H H 0.0000 0.0000 'International Tables Vol C Tables 4.2.6.8 and 6.1.1.4'
N N 0.0040 0.0030 'International Tables Vol C Tables 4.2.6.8 and 6.1.1.4'
O O 0.0080 0.0060 'International Tables Vol C Tables 4.2.6.8 and 6.1.1.4'
Rh Rh -1.2870 0.9190 'International Tables Vol C Tables 4.2.6.8 and 6.1.1.4'

loop_
_geom_angle_atom_site_label_1
_geom_angle_atom_site_label_2
_geom_angle_atom_site_label_3
_geom_angle
_geom_angle_site_symmetry_1
_geom_angle_site_symmetry_3
_geom_angle_publ_flag
O1 Rh1 O2 85.71(16) . . ?
O1 Rh1 O6 92.47(16) . . ?
O2 Rh1 O6 175.76(17) . . ?
O1 Rh1 O3 175.28(16) . . ?
O2 Rh1 O3 92.26(16) . . ?
O6 Rh1 O3 89.27(15) . . ?
O1 Rh1 Rh1 87.65(11) . 2_666 ?
O2 Rh1 Rh1 88.52(10) . 2_666 ?
O6 Rh1 Rh1 87.58(10) . 2_666 ?
O3 Rh1 Rh1 88.04(10) . 2_666 ?
O7 Rh2 O8 90.52(14) . . ?
O7 Rh2 O10 89.56(14) . . ?
O8 Rh2 O10 175.66(16) . . ?
O7 Rh2 O9 175.67(17) . . ?
O8 Rh2 O9 90.65(15) . . ?
O10 Rh2 O9 88.96(14) . . ?
O7 Rh2 Rh2 88.26(12) . 2_565 ?
O8 Rh2 Rh2 87.51(11) . 2_565 ?
O10 Rh2 Rh2 88.16(12) . 2_565 ?
O9 Rh2 Rh2 87.63(12) . 2_565 ?
C1 O1 Rh1 119.1(3) 2_666 . ?
C14 O2 Rh1 117.7(4) 2_666 . ?
C1 O3 Rh1 117.6(4) . . ?
C5 O4 C2 124.2(6) . . ?
C9 O5 C11 122.6(6) . . ?
C14 O6 Rh1 118.0(4) . . ?
C15 O7 Rh2 118.5(3) 2_565 . ?
C19 O8 Rh2 119.1(4) 2_565 . ?
C15 O9 Rh2 118.7(4) . . ?
C19 O10 Rh2 117.8(4) . . ?
C20 O11 C16 117.3(5) . 2_565 ?
C24 O12 C26 119.3(5) . . ?
O1 C1 O3 127.1(5) 2_666 . ?
O1 C1 C2 115.4(5) 2_666 . ?
O3 C1 C2 117.5(6) . . ?
O4 C2 C3 104.4(6) . . ?
O4 C2 C4 110.2(5) . . ?
C3 C2 C4 110.9(5) . . ?
O4 C2 C1 111.7(5) . . ?
C3 C2 C1 108.2(6) . . ?
C4 C2 C1 111.2(6) . . ?
O4 C5 C6 115.7(8) . . ?
O4 C5 C10 124.6(7) . . ?
C6 C5 C10 119.7(8) . . ?
C7 C6 C5 119.7(8) . . ?
C6 C7 C8 121.8(7) . . ?
C7 C8 C9 118.7(8) . . ?
O5 C9 C8 114.8(7) . . ?
O5 C9 C10 125.3(6) . . ?
C8 C9 C10 119.8(7) . . ?
C9 C10 C5 120.0(7) . . ?
O5 C11 C13 104.3(6) . . ?
O5 C11 C12 110.7(5) . . ?
C13 C11 C12 110.5(6) . . ?
O5 C11 C14 111.7(5) . . ?
C13 C11 C14 107.5(5) . . ?
C12 C11 C14 111.9(6) . . ?
O2 C14 O6 127.2(6) 2_666 . ?
O2 C14 C11 117.0(5) 2_666 . ?
O6 C14 C11 115.7(6) . . ?
O9 C15 O7 126.9(5) . 2_565 ?
O9 C15 C16 118.1(6) . . ?
O7 C15 C16 115.0(5) 2_565 . ?
O11 C16 C17 103.9(5) 2_565 . ?
O11 C16 C18 110.5(6) 2_565 . ?
C17 C16 C18 111.6(5) . . ?
O11 C16 C15 108.8(5) 2_565 . ?
C17 C16 C15 110.4(5) . . ?
C18 C16 C15 111.4(5) . . ?
O8 C19 O10 127.1(6) 2_565 . ?
O8 C19 C26 116.8(6) 2_565 2_565 ?
O10 C19 C26 116.1(6) . 2_565 ?
C21 C20 C25 120.1(8) . . ?
C21 C20 O11 121.0(7) . . ?
C25 C20 O11 118.7(6) . . ?
C20 C21 C22 118.7(8) . . ?
C21 C22 C23 122.1(7) . . ?
C22 C23 C24 118.3(8) . . ?
C25 C24 C23 120.3(7) . . ?
C25 C24 O12 125.4(6) . . ?
C23 C24 O12 114.3(7) . . ?
C24 C25 C20 120.2(6) . . ?
O12 C26 C27 110.3(5) . . ?
O12 C26 C28 104.6(5) . . ?
C27 C26 C28 110.0(5) . . ?
O12 C26 C19 110.2(5) . 2_565 ?
C27 C26 C19 114.2(5) . 2_565 ?
C28 C26 C19 107.2(5) . 2_565 ?
C33 N1 C29 114.9(5) . . ?
N1 C29 C30 123.8(6) . . ?
C29 C30 C31 121.3(6) . . ?
C32 C31 C30 115.0(6) . . ?
C32 C31 C34 123.6(6) . . ?
C30 C31 C34 121.4(6) . . ?
C31 C32 C33 119.9(6) . . ?
N1 C33 C32 125.1(6) . . ?
C36 C34 C35 109.4(11) . . ?
C36 C34 C37 104.3(10) . . ?
C35 C34 C37 108.3(8) . . ?
C36 C34 C31 113.0(7) . . ?
C35 C34 C31 110.3(6) . . ?
C37 C34 C31 111.3(7) . . ?
C42 N2 C38 117.4(5) . . ?
N2 C38 C39 121.1(6) . . ?
C40 C39 C38 122.3(5) . . ?
C39 C40 C41 116.2(5) . . ?
C39 C40 C43 123.1(5) . . ?
C41 C40 C43 120.7(5) . . ?
C42 C41 C40 119.1(6) . . ?
N2 C42 C41 123.9(5) . . ?
C46' C43 C44' 111.9(11) . . ?
C46' C43 C44 140.1(10) . . ?
C44' C43 C44 57.4(8) . . ?
C46' C43 C46 47.8(8) . . ?
C44' C43 C46 136.3(9) . . ?
C44 C43 C46 110.0(7) . . ?
C46' C43 C45 62.3(9) . . ?
C44' C43 C45 53.7(8) . . ?
C44 C43 C45 108.6(8) . . ?
C46 C43 C45 106.3(8) . . ?
C46' C43 C45' 110.2(10) . . ?
C44' C43 C45' 105.7(10) . . ?
C44 C43 C45' 50.8(7) . . ?
C46 C43 C45' 64.1(8) . . ?
C45 C43 C45' 141.5(9) . . ?
C46' C43 C40 108.4(10) . . ?
C44' C43 C40 113.4(7) . . ?
C44 C43 C40 110.9(7) . . ?
C46 C43 C40 110.2(7) . . ?
C45 C43 C40 110.8(6) . . ?
C45' C43 C40 107.3(8) . . ?

loop_
_geom_bond_atom_site_label_1
_geom_bond_atom_site_label_2
_geom_bond_distance
_geom_bond_site_symmetry_2
_geom_bond_publ_flag
Rh1 O1 2.030(4) . ?
Rh1 O2 2.042(4) . ?
Rh1 O6 2.046(4) . ?
Rh1 O3 2.042(4) . ?
Rh1 Rh1 2.4107(9) 2_666 ?
Rh2 O7 2.038(3) . ?
Rh2 O8 2.037(4) . ?
Rh2 O10 2.046(4) . ?
Rh2 O9 2.061(3) . ?
Rh2 Rh2 2.4029(11) 2_565 ?
O1 C1 1.251(7) 2_666 ?
O2 C14 1.260(7) 2_666 ?
O3 C1 1.271(6) . ?
O4 C5 1.370(8) . ?
O4 C2 1.419(7) . ?
O5 C9 1.361(8) . ?
O5 C11 1.431(8) . ?
O6 C14 1.277(6) . ?
O7 C15 1.278(7) 2_565 ?
O8 C19 1.252(6) 2_565 ?
O9 C15 1.245(7) . ?
O10 C19 1.260(6) . ?
O11 C20 1.397(8) . ?
O11 C16 1.454(8) 2_565 ?
O12 C24 1.388(7) . ?
O12 C26 1.444(7) . ?
C1 O1 1.251(7) 2_666 ?
C1 C2 1.548(8) . ?
C2 C3 1.519(10) . ?
C2 C4 1.540(8) . ?
C5 C6 1.371(9) . ?
C5 C10 1.397(9) . ?
C6 C7 1.369(10) . ?
C7 C8 1.382(10) . ?
C8 C9 1.389(9) . ?
C9 C10 1.385(9) . ?
C11 C13 1.507(9) . ?
C11 C12 1.538(7) . ?
C11 C14 1.535(9) . ?
C14 O2 1.260(7) 2_666 ?
C15 O7 1.278(7) 2_565 ?
C15 C16 1.554(7) . ?
C16 O11 1.454(8) 2_565 ?
C16 C17 1.507(9) . ?
C16 C18 1.523(8) . ?
C19 O8 1.252(6) 2_565 ?
C19 C26 1.538(8) 2_565 ?
C20 C21 1.365(10) . ?
C20 C25 1.385(8) . ?
C21 C22 1.366(12) . ?
C22 C23 1.379(10) . ?
C23 C24 1.376(9) . ?
C24 C25 1.362(9) . ?
C26 C27 1.507(8) . ?
C26 C28 1.526(7) . ?
C26 C19 1.538(8) 2_565 ?
N1 C33 1.320(7) . ?
N1 C29 1.341(7) . ?
C29 C30 1.356(8) . ?
C30 C31 1.392(9) . ?
C31 C32 1.377(8) . ?
C31 C34 1.512(8) . ?
C32 C33 1.378(8) . ?
C34 C36 1.453(11) . ?
C34 C35 1.461(9) . ?
C34 C37 1.462(12) . ?
N2 C42 1.309(7) . ?
N2 C38 1.340(6) . ?
C38 C39 1.402(8) . ?
C39 C40 1.340(8) . ?
C40 C41 1.396(7) . ?
C40 C43 1.556(7) . ?
C41 C42 1.396(7) . ?
C43 C46' 1.447(15) . ?
C43 C44' 1.473(14) . ?
C43 C44 1.479(12) . ?
C43 C46 1.513(11) . ?
C43 C45 1.516(12) . ?
C43 C45' 1.507(14) . ?

loop_
_geom_torsion_atom_site_label_1
_geom_torsion_atom_site_label_2
_geom_torsion_atom_site_label_3
_geom_torsion_atom_site_label_4
_geom_torsion
_geom_torsion_site_symmetry_1
_geom_torsion_site_symmetry_2
_geom_torsion_site_symmetry_3
_geom_torsion_site_symmetry_4
_geom_torsion_publ_flag
O2 Rh1 O1 C1 -87.5(4) . . . 2_666 ?
O6 Rh1 O1 C1 88.7(4) . . . 2_666 ?
O3 Rh1 O1 C1 -23(2) . . . 2_666 ?
Rh1 Rh1 O1 C1 1.2(4) 2_666 . . 2_666 ?
O1 Rh1 O2 C14 84.5(4) . . . 2_666 ?
O6 Rh1 O2 C14 20(2) . . . 2_666 ?
O3 Rh1 O2 C14 -91.3(4) . . . 2_666 ?
Rh1 Rh1 O2 C14 -3.3(4) 2_666 . . 2_666 ?
O1 Rh1 O3 C1 30(2) . . . . ?
O2 Rh1 O3 C1 94.0(4) . . . . ?
O6 Rh1 O3 C1 -82.0(4) . . . . ?
Rh1 Rh1 O3 C1 5.6(4) 2_666 . . . ?
O1 Rh1 O6 C14 -94.6(4) . . . . ?
O2 Rh1 O6 C14 -30(2) . . . . ?
O3 Rh1 O6 C14 81.0(4) . . . . ?
Rh1 Rh1 O6 C14 -7.1(4) 2_666 . . . ?
O8 Rh2 O7 C15 85.8(5) . . . 2_565 ?
O10 Rh2 O7 C15 -89.8(5) . . . 2_565 ?
O9 Rh2 O7 C15 -20(2) . . . 2_565 ?
Rh2 Rh2 O7 C15 -1.7(4) 2_565 . . 2_565 ?
O7 Rh2 O8 C19 -84.5(3) . . . 2_565 ?
O10 Rh2 O8 C19 6.5(19) . . . 2_565 ?
O9 Rh2 O8 C19 91.3(3) . . . 2_565 ?
Rh2 Rh2 O8 C19 3.7(3) 2_565 . . 2_565 ?
O7 Rh2 O9 C15 20(2) . . . . ?
O8 Rh2 O9 C15 -86.0(5) . . . . ?
O10 Rh2 O9 C15 89.7(5) . . . . ?
Rh2 Rh2 O9 C15 1.5(4) 2_565 . . . ?
O7 Rh2 O10 C19 91.4(3) . . . . ?
O8 Rh2 O10 C19 0.4(19) . . . . ?
O9 Rh2 O10 C19 -84.5(3) . . . . ?
Rh2 Rh2 O10 C19 3.2(3) 2_565 . . . ?
Rh1 O3 C1 O1 -8.8(8) . . . 2_666 ?
Rh1 O3 C1 C2 169.9(5) . . . . ?
C5 O4 C2 C3 -163.5(5) . . . . ?
C5 O4 C2 C4 77.4(7) . . . . ?
C5 O4 C2 C1 -46.8(8) . . . . ?
O1 C1 C2 O4 148.6(6) 2_666 . . . ?
O3 C1 C2 O4 -30.2(9) . . . . ?
O1 C1 C2 C3 -97.1(6) 2_666 . . . ?
O3 C1 C2 C3 84.1(7) . . . . ?
O1 C1 C2 C4 24.9(8) 2_666 . . . ?
O3 C1 C2 C4 -153.8(6) . . . . ?
C2 O4 C5 C6 173.0(5) . . . . ?
C2 O4 C5 C10 -5.5(9) . . . . ?
O4 C5 C6 C7 -174.5(5) . . . . ?
C10 C5 C6 C7 4.0(9) . . . . ?
C5 C6 C7 C8 -0.3(9) . . . . ?
C6 C7 C8 C9 -0.8(9) . . . . ?
C11 O5 C9 C8 -174.7(5) . . . . ?
C11 O5 C9 C10 4.5(8) . . . . ?
C7 C8 C9 O5 177.5(5) . . . . ?
C7 C8 C9 C10 -1.8(8) . . . . ?
O5 C9 C10 C5 -173.8(5) . . . . ?
C8 C9 C10 C5 5.4(8) . . . . ?
O4 C5 C10 C9 171.8(5) . . . . ?
C6 C5 C10 C9 -6.5(8) . . . . ?
C9 O5 C11 C13 164.3(5) . . . . ?
C9 O5 C11 C12 -76.8(7) . . . . ?
C9 O5 C11 C14 48.5(7) . . . . ?
Rh1 O6 C14 O2 12.7(8) . . . 2_666 ?
Rh1 O6 C14 C11 -169.9(4) . . . . ?
O5 C11 C14 O2 -151.9(5) . . . 2_666 ?
C13 C11 C14 O2 94.3(6) . . . 2_666 ?
C12 C11 C14 O2 -27.2(8) . . . 2_666 ?
O5 C11 C14 O6 30.4(7) . . . . ?
C13 C11 C14 O6 -83.3(7) . . . . ?
C12 C11 C14 O6 155.2(5) . . . . ?
Rh2 O9 C15 O7 -0.6(9) . . . 2_565 ?
Rh2 O9 C15 C16 -178.1(4) . . . . ?
O9 C15 C16 O11 76.2(7) . . . 2_565 ?
O7 C15 C16 O11 -101.6(6) 2_565 . . 2_565 ?
O9 C15 C16 C17 -37.2(8) . . . . ?
O7 C15 C16 C17 145.0(6) 2_565 . . . ?
O9 C15 C16 C18 -161.8(6) . . . . ?
O7 C15 C16 C18 20.4(8) 2_565 . . . ?
Rh2 O10 C19 O8 -7.6(6) . . . 2_565 ?
Rh2 O10 C19 C26 173.4(3) . . . 2_565 ?
C16 O11 C20 C21 -98.9(8) 2_565 . . . ?
C16 O11 C20 C25 86.0(7) 2_565 . . . ?
C25 C20 C21 C22 -3.4(14) . . . . ?
O11 C20 C21 C22 -178.5(9) . . . . ?
C20 C21 C22 C23 0.2(17) . . . . ?
C21 C22 C23 C24 0.8(15) . . . . ?
C22 C23 C24 C25 1.4(12) . . . . ?
C22 C23 C24 O12 -178.6(7) . . . . ?
C26 O12 C24 C25 0.8(9) . . . . ?
C26 O12 C24 C23 -179.2(6) . . . . ?
C23 C24 C25 C20 -4.6(11) . . . . ?
O12 C24 C25 C20 175.4(6) . . . . ?
C21 C20 C25 C24 5.7(11) . . . . ?
O11 C20 C25 C24 -179.2(6) . . . . ?
C24 O12 C26 C27 73.4(6) . . . . ?
C24 O12 C26 C28 -168.5(5) . . . . ?
C24 O12 C26 C19 -53.6(7) . . . 2_565 ?
C33 N1 C29 C30 -1.6(9) . . . . ?
N1 C29 C30 C31 1.6(11) . . . . ?
C29 C30 C31 C32 -0.8(9) . . . . ?
C29 C30 C31 C34 -179.8(6) . . . . ?
C30 C31 C32 C33 0.2(9) . . . . ?
C34 C31 C32 C33 179.2(6) . . . . ?
C29 N1 C33 C32 1.0(9) . . . . ?
C31 C32 C33 N1 -0.3(10) . . . . ?
C32 C31 C34 C36 7.7(13) . . . . ?
C30 C31 C34 C36 -173.3(10) . . . . ?
C32 C31 C34 C35 -115.1(9) . . . . ?
C30 C31 C34 C35 63.9(10) . . . . ?
C32 C31 C34 C37 124.7(9) . . . . ?
C30 C31 C34 C37 -56.4(9) . . . . ?
C42 N2 C38 C39 -0.8(9) . . . . ?
N2 C38 C39 C40 -0.5(11) . . . . ?
C38 C39 C40 C41 1.5(10) . . . . ?
C38 C39 C40 C43 -178.7(6) . . . . ?
C39 C40 C41 C42 -1.3(9) . . . . ?
C43 C40 C41 C42 178.9(6) . . . . ?
C38 N2 C42 C41 1.0(9) . . . . ?
C40 C41 C42 N2 0.1(10) . . . . ?
C39 C40 C43 C46' 83.4(11) . . . . ?
C41 C40 C43 C46' -96.8(10) . . . . ?
C39 C40 C43 C44' -151.8(10) . . . . ?
C41 C40 C43 C44' 28.0(11) . . . . ?
C39 C40 C43 C44 -89.4(9) . . . . ?
C41 C40 C43 C44 90.4(8) . . . . ?
C39 C40 C43 C46 32.6(10) . . . . ?
C41 C40 C43 C46 -147.6(8) . . . . ?
C39 C40 C43 C45 150.0(8) . . . . ?
C41 C40 C43 C45 -30.3(9) . . . . ?
C39 C40 C43 C45' -35.5(11) . . . . ?
C41 C40 C43 C45' 144.3(9) . . . . ?
